data_4518874
loop_
_publ_author_name
'Alshakova, Iryna D.'
'Albrecht, Martin'

_publ_section_title
;
 Cascade Reductive Friedel--Crafts Alkylation Catalyzed by Robust
 Iridium(III) Hydride Complexes Containing a Protic Triazolylidene Ligand
;
_journal_name_full 'ACS Catalysis'
_journal_page_first 8999
_journal_page_last 9007
_journal_paper_doi 10.1021/acscatal.1c00740
_journal_year 2021
_chemical_formula_moiety 'C23 H23 Br Cl Ir N4'
_chemical_formula_sum 'C23 H23 Br Cl Ir N4'
_chemical_formula_weight 663.01
_space_group_crystal_system orthorhombic
_space_group_IT_number 61
_space_group_name_Hall '-P 2ac 2ab'
_space_group_name_H-M_alt 'P b c a'
_atom_sites_solution_hydrogens geom
_audit_creation_date 2019-12-03
_audit_creation_method
;
Olex2 1.2
(compiled 2018.05.29 svn.r3508 for OlexSys, GUI svn.r5506)
;
_cell_angle_alpha 90
_cell_angle_beta 90
_cell_angle_gamma 90
_cell_formula_units_Z 8
_cell_length_a 18.7080(3)
_cell_length_b 9.78149(14)
_cell_length_c 24.7192(4)
_cell_measurement_reflns_used 5584
_cell_measurement_temperature 173.00(10)
_cell_measurement_theta_max 27.5150
_cell_measurement_theta_min 1.9700
_cell_volume 4523.42(12)
_computing_cell_refinement 'CrysAlisPro 1.171.40.62a (Rigaku OD, 2019)'
_computing_data_collection 'CrysAlisPro 1.171.40.62a (Rigaku OD, 2019)'
_computing_data_reduction 'CrysAlisPro 1.171.40.62a (Rigaku OD, 2019)'
_computing_molecular_graphics 'Olex2 (Dolomanov et al., 2009)'
_computing_publication_material 'Olex2 (Dolomanov et al., 2009)'
_computing_structure_refinement 'ShelXL (Sheldrick, 2015)'
_diffrn_ambient_environment N~2~
_diffrn_ambient_temperature 173.00(10)
_diffrn_detector 'CCD plate'
_diffrn_detector_area_resol_mean 16.0965
_diffrn_detector_type Eos
_diffrn_measured_fraction_theta_full 1.000
_diffrn_measured_fraction_theta_max 0.929
_diffrn_measurement_details
;
List of Runs (angles in degrees, time in seconds):

  # Type    Start    End  Width  t~exp~   \w     \q     \k     \f   Frames
--------------------------------------------------------------------------
  1  \w    -15.00  83.00   1.00   22.50    --   27.55 -99.00 -90.00   98
  2  \w    -48.00  65.00   1.00   22.50    --   27.55 -57.00-180.00  113
  3  \w    -16.00  42.00   1.00   22.50    --   27.55  77.00-150.00   58
  4  \w    -16.00  30.00   1.00   22.50    --   27.55  77.00   0.00   46
;
_diffrn_measurement_device 'four-circle diffractometer'
_diffrn_measurement_device_type 'SuperNova, Single source at offset/far, Eos'
_diffrn_measurement_method '\w scans'
_diffrn_orient_matrix_type 'CrysAlisPro convention (1999,Acta A55,543-557)'
_diffrn_orient_matrix_UB_11 0.0051568000
_diffrn_orient_matrix_UB_12 0.0190002000
_diffrn_orient_matrix_UB_13 0.0274109000
_diffrn_orient_matrix_UB_21 0.0364095000
_diffrn_orient_matrix_UB_22 0.0146905000
_diffrn_orient_matrix_UB_23 -0.0055185000
_diffrn_orient_matrix_UB_31 -0.0092471000
_diffrn_orient_matrix_UB_32 0.0684224000
_diffrn_orient_matrix_UB_33 -0.0064334000
_diffrn_radiation_monochromator mirror
_diffrn_radiation_probe x-ray
_diffrn_radiation_type MoK\a
_diffrn_radiation_wavelength 0.71073
_diffrn_reflns_av_R_equivalents 0.0496
_diffrn_reflns_av_unetI/netI 0.0495
_diffrn_reflns_Laue_measured_fraction_full 1.000
_diffrn_reflns_Laue_measured_fraction_max 0.929
_diffrn_reflns_limit_h_max 22
_diffrn_reflns_limit_h_min -24
_diffrn_reflns_limit_k_max 12
_diffrn_reflns_limit_k_min -12
_diffrn_reflns_limit_l_max 31
_diffrn_reflns_limit_l_min -30
_diffrn_reflns_number 20341
_diffrn_reflns_point_group_measured_fraction_full 1.000
_diffrn_reflns_point_group_measured_fraction_max 0.929
_diffrn_reflns_theta_full 25.242
_diffrn_reflns_theta_max 28.125
_diffrn_reflns_theta_min 1.975
_diffrn_source 'micro-focus sealed X-ray tube'
_diffrn_source_type 'SuperNova (Mo) X-ray Source'
_exptl_absorpt_coefficient_mu 7.806
_exptl_absorpt_correction_T_max 1.00000
_exptl_absorpt_correction_T_min 0.71355
_exptl_absorpt_correction_type multi-scan
_exptl_absorpt_process_details
;
CrysAlisPro 1.171.40.62a (Rigaku Oxford Diffraction, 2019)
Empirical absorption correction using spherical harmonics,
 implemented in SCALE3 ABSPACK scaling algorithm.
;
_exptl_crystal_colour 'clear orange'
_exptl_crystal_colour_lustre clear
_exptl_crystal_colour_primary orange
_exptl_crystal_density_diffrn 1.947
_exptl_crystal_description plate
_exptl_crystal_F_000 2544
_exptl_crystal_size_max 0.1
_exptl_crystal_size_mid 0.1
_exptl_crystal_size_min 0.025
_refine_diff_density_max 1.034
_refine_diff_density_min -0.922
_refine_diff_density_rms 0.147
_refine_ls_extinction_method none
_refine_ls_goodness_of_fit_ref 1.046
_refine_ls_hydrogen_treatment constr
_refine_ls_matrix_type full
_refine_ls_number_parameters 276
_refine_ls_number_reflns 5125
_refine_ls_number_restraints 0
_refine_ls_restrained_S_all 1.046
_refine_ls_R_factor_all 0.0627
_refine_ls_R_factor_gt 0.0354
_refine_ls_shift/su_max 0.002
_refine_ls_shift/su_mean 0.000
_refine_ls_structure_factor_coef Fsqd
_refine_ls_weighting_details 'w=1/[\s^2^(Fo^2^)+(0.0143P)^2^+4.7482P] where P=(Fo^2^+2Fc^2^)/3'
_refine_ls_weighting_scheme calc
_refine_ls_wR_factor_gt 0.0550
_refine_ls_wR_factor_ref 0.0626
_reflns_Friedel_coverage 0.000
_reflns_number_gt 3655
_reflns_number_total 5125
_reflns_threshold_expression 'I > 2\s(I)'
_cod_data_source_file cs1c00740_si_003.cif
_cod_data_source_block 19MA135_Ir017
_cod_original_cell_volume 4523.41(12)
_cod_database_code 4518874
_shelx_shelxl_version_number 2014/7
_chemical_oxdiff_formula 'C168 H168 Br8 Cl8 Ir8 N48 '
_shelx_space_group_comment
;
The symmetry employed for this shelxl refinement is uniquely defined
by the following loop, which should always be used as a source of
symmetry information in preference to the above space-group names.
They are only intended as comments.
;
_shelx_estimated_absorpt_t_max 0.829
_shelx_estimated_absorpt_t_min 0.509
_diffrn_oxdiff_digest_frames
;
01cd6fa32e1e189c40be72869df99509ee0030000ed
;
_reflns_odcompleteness_completeness 99.90
_reflns_odcompleteness_iscentric 1
_reflns_odcompleteness_theta 26.32
_olex2_refinement_description
;
1. Fixed Uiso
 At 1.2 times of:
  All C(H) groups
 At 1.5 times of:
  All C(H,H,H) groups
2.a Aromatic/amide H refined with riding coordinates:
 C23(H23), C27(H27), C26(H26), C24(H24), C14(H14), C13(H13), C15(H15), C12(H12)
2.b Idealised Me refined as rotating group:
 C8(H8A,H8B,H8C), C6(H6A,H6B,H6C), C7(H7A,H7B,H7C), C10(H10A,H10B,H10C),
 C9(H9A,H9B,H9C)
;
_olex2_date_sample_data_collection 2019-12-02
_olex2_submission_special_instructions 'No special instructions were received'
_oxdiff_exptl_absorpt_empirical_details
;
Empirical correction (ABSPACK) includes:
- Absorption correction using spherical harmonics
- Frame scaling
;
_oxdiff_exptl_absorpt_empirical_full_max 1.332
_oxdiff_exptl_absorpt_empirical_full_min 0.771

loop_
_space_group_symop_operation_xyz
'x, y, z'
'-x+1/2, -y, z+1/2'
'-x, y+1/2, -z+1/2'
'x+1/2, -y+1/2, -z'
'-x, -y, -z'
'x-1/2, y, -z-1/2'
'x, -y-1/2, z-1/2'
'-x-1/2, y-1/2, z'

loop_
_atom_site_label
_atom_site_type_symbol
_atom_site_fract_x
_atom_site_fract_y
_atom_site_fract_z
_atom_site_U_iso_or_equiv
_atom_site_adp_type
_atom_site_occupancy
_atom_site_site_symmetry_order
_atom_site_calc_flag
_atom_site_refinement_flags_posn
_atom_site_refinement_flags_adp
_atom_site_refinement_flags_occupancy
_atom_site_disorder_assembly
_atom_site_disorder_group
Ir1 Ir 0.41250(2) 0.49257(2) 0.36126(2) 0.02045(6) Uani 1 1 d . . . . .
Br1 Br 0.73733(3) 1.29812(6) 0.41823(3) 0.04991(19) Uani 1 1 d . . . . .
Cl1 Cl 0.38432(8) 0.60252(13) 0.27693(6) 0.0335(3) Uani 1 1 d . . . . .
N11 N 0.5200(2) 0.5121(4) 0.33417(16) 0.0213(9) Uani 1 1 d . . . . .
N20 N 0.4106(2) 0.7760(4) 0.42153(17) 0.0253(10) Uani 1 1 d . . . . .
C17 C 0.5101(3) 0.7186(5) 0.3786(2) 0.0217(12) Uani 1 1 d . . . . .
N18 N 0.5194(2) 0.8420(4) 0.40372(17) 0.0244(10) Uani 1 1 d . . . . .
C5 C 0.3891(3) 0.2670(5) 0.3616(2) 0.0288(13) Uani 1 1 d . . . . .
C1 C 0.4196(3) 0.3140(5) 0.4121(2) 0.0227(12) Uani 1 1 d . . . . .
C22 C 0.5763(3) 0.9393(5) 0.4057(2) 0.0212(12) Uani 1 1 d . . . . .
C23 C 0.6036(3) 0.9960(5) 0.3586(2) 0.0253(11) Uani 1 1 d . . . . .
H23 H 0.5882 0.9640 0.3243 0.030 Uiso 1 1 calc R . . . .
C16 C 0.5563(3) 0.6288(5) 0.3479(2) 0.0216(12) Uani 1 1 d . . . . .
C27 C 0.5997(3) 0.9846(5) 0.4559(2) 0.0257(12) Uani 1 1 d . . . . .
H27 H 0.5821 0.9428 0.4879 0.031 Uiso 1 1 calc R . . . .
N19 N 0.4572(2) 0.8768(4) 0.42928(17) 0.0280(11) Uani 1 1 d . . . . .
C21 C 0.4421(3) 0.6767(5) 0.39040(19) 0.0198(11) Uani 1 1 d . . . . .
C3 C 0.3138(3) 0.4329(5) 0.3981(2) 0.0324(14) Uani 1 1 d . . . . .
C26 C 0.6486(3) 1.0906(5) 0.4596(2) 0.0285(13) Uani 1 1 d . . . . .
H26 H 0.6638 1.1237 0.4938 0.034 Uiso 1 1 calc R . . . .
C24 C 0.6534(3) 1.0992(5) 0.3623(2) 0.0263(12) Uani 1 1 d . . . . .
H24 H 0.6733 1.1381 0.3305 0.032 Uiso 1 1 calc R . . . .
C14 C 0.6604(3) 0.5480(5) 0.3023(2) 0.0324(14) Uani 1 1 d . . . . .
H14 H 0.7089 0.5594 0.2917 0.039 Uiso 1 1 calc R . . . .
C25 C 0.6744(3) 1.1462(5) 0.4131(2) 0.0284(13) Uani 1 1 d . . . . .
C13 C 0.6238(3) 0.4318(5) 0.2878(2) 0.0279(13) Uani 1 1 d . . . . .
H13 H 0.6465 0.3623 0.2671 0.034 Uiso 1 1 calc R . . . .
C8 C 0.2485(3) 0.5206(6) 0.4071(3) 0.0519(18) Uani 1 1 d . . . . .
H8A H 0.2603 0.5953 0.4319 0.078 Uiso 1 1 calc GR . . . .
H8B H 0.2102 0.4648 0.4227 0.078 Uiso 1 1 calc GR . . . .
H8C H 0.2325 0.5586 0.3724 0.078 Uiso 1 1 calc GR . . . .
C15 C 0.6268(3) 0.6476(5) 0.3321(2) 0.0291(13) Uani 1 1 d . . . . .
H15 H 0.6516 0.7287 0.3418 0.035 Uiso 1 1 calc R . . . .
C12 C 0.5538(3) 0.4183(5) 0.3038(2) 0.0268(13) Uani 1 1 d . . . . .
H12 H 0.5281 0.3391 0.2928 0.032 Uiso 1 1 calc R . . . .
C2 C 0.3711(3) 0.4113(5) 0.4358(2) 0.0280(13) Uani 1 1 d . . . . .
C4 C 0.3249(3) 0.3395(5) 0.3536(2) 0.0341(14) Uani 1 1 d . . . . .
C6 C 0.4867(3) 0.2593(5) 0.4369(2) 0.0352(14) Uani 1 1 d . . . . .
H6A H 0.5251 0.2598 0.4099 0.053 Uiso 1 1 calc GR . . . .
H6B H 0.4786 0.1656 0.4494 0.053 Uiso 1 1 calc GR . . . .
H6C H 0.5005 0.3169 0.4676 0.053 Uiso 1 1 calc GR . . . .
C7 C 0.3785(3) 0.4740(6) 0.4906(2) 0.0436(16) Uani 1 1 d . . . . .
H7A H 0.4270 0.4588 0.5042 0.065 Uiso 1 1 calc GR . . . .
H7B H 0.3440 0.4318 0.5154 0.065 Uiso 1 1 calc GR . . . .
H7C H 0.3691 0.5724 0.4883 0.065 Uiso 1 1 calc GR . . . .
C10 C 0.4187(3) 0.1550(5) 0.3268(2) 0.0413(16) Uani 1 1 d . . . . .
H10A H 0.4069 0.1734 0.2888 0.062 Uiso 1 1 calc GR . . . .
H10B H 0.3978 0.0674 0.3376 0.062 Uiso 1 1 calc GR . . . .
H10C H 0.4707 0.1512 0.3310 0.062 Uiso 1 1 calc GR . . . .
C9 C 0.2761(3) 0.3297(6) 0.3057(3) 0.0542(19) Uani 1 1 d . . . . .
H9A H 0.2626 0.4218 0.2940 0.081 Uiso 1 1 calc GR . . . .
H9B H 0.2331 0.2785 0.3158 0.081 Uiso 1 1 calc GR . . . .
H9C H 0.3007 0.2824 0.2762 0.081 Uiso 1 1 calc GR . . . .

loop_
_atom_site_aniso_label
_atom_site_aniso_U_11
_atom_site_aniso_U_22
_atom_site_aniso_U_33
_atom_site_aniso_U_23
_atom_site_aniso_U_13
_atom_site_aniso_U_12
Ir1 0.02026(10) 0.01793(10) 0.02315(10) 0.00218(9) 0.00047(9) -0.00037(9)
Br1 0.0420(4) 0.0462(4) 0.0615(5) -0.0196(3) 0.0172(4) -0.0204(3)
Cl1 0.0438(9) 0.0315(7) 0.0252(7) 0.0076(6) -0.0012(7) 0.0055(6)
N11 0.023(2) 0.019(2) 0.022(2) -0.0006(19) 0.0006(19) -0.0003(19)
N20 0.024(2) 0.023(2) 0.028(3) -0.0052(19) 0.008(2) 0.001(2)
C17 0.024(3) 0.017(3) 0.024(3) -0.002(2) 0.003(2) 0.001(2)
N18 0.027(3) 0.019(2) 0.027(3) -0.0035(19) 0.008(2) -0.0016(19)
C5 0.030(3) 0.021(3) 0.035(3) 0.005(3) 0.001(3) -0.007(2)
C1 0.027(3) 0.018(2) 0.023(3) 0.006(2) 0.002(3) -0.004(2)
C22 0.022(3) 0.014(2) 0.027(3) 0.000(2) 0.001(2) 0.002(2)
C23 0.026(3) 0.024(3) 0.026(3) -0.005(3) 0.002(2) 0.003(2)
C16 0.019(3) 0.026(3) 0.020(3) -0.001(2) -0.003(2) -0.002(2)
C27 0.030(3) 0.025(3) 0.022(3) 0.000(2) 0.004(2) 0.006(2)
N19 0.030(3) 0.028(2) 0.026(3) -0.005(2) 0.009(2) -0.001(2)
C21 0.023(3) 0.023(3) 0.013(3) 0.004(2) 0.003(2) 0.000(2)
C3 0.020(3) 0.028(3) 0.049(4) 0.014(3) 0.010(3) -0.002(2)
C26 0.028(3) 0.032(3) 0.026(3) -0.007(3) -0.001(3) 0.000(2)
C24 0.029(3) 0.025(3) 0.025(3) 0.005(3) 0.013(3) 0.002(2)
C14 0.022(3) 0.034(3) 0.041(4) -0.001(3) 0.004(3) 0.001(2)
C25 0.015(3) 0.025(3) 0.045(4) -0.005(3) 0.004(3) -0.003(2)
C13 0.027(3) 0.024(3) 0.033(3) -0.005(2) 0.009(3) 0.002(2)
C8 0.031(4) 0.050(4) 0.076(5) 0.020(3) 0.013(4) 0.011(3)
C15 0.025(3) 0.029(3) 0.034(3) -0.004(3) -0.002(3) -0.003(2)
C12 0.034(3) 0.015(3) 0.031(3) -0.003(2) 0.003(3) 0.000(2)
C2 0.029(3) 0.027(3) 0.029(3) 0.008(2) 0.010(3) -0.003(2)
C4 0.028(3) 0.031(3) 0.043(4) 0.015(3) -0.006(3) -0.012(2)
C6 0.033(3) 0.037(3) 0.035(4) 0.009(3) -0.005(3) 0.003(3)
C7 0.061(4) 0.041(4) 0.029(3) 0.005(3) 0.019(3) 0.002(3)
C10 0.045(4) 0.029(3) 0.050(4) -0.006(3) 0.000(3) -0.006(3)
C9 0.043(4) 0.056(4) 0.064(5) 0.010(4) -0.027(4) -0.015(3)

loop_
_atom_type_symbol
_atom_type_description
_atom_type_scat_dispersion_real
_atom_type_scat_dispersion_imag
_atom_type_scat_source
C C 0.0033 0.0016 'International Tables Vol C Tables 4.2.6.8 and 6.1.1.4'
H H 0.0000 0.0000 'International Tables Vol C Tables 4.2.6.8 and 6.1.1.4'
Br Br -0.2901 2.4595 'International Tables Vol C Tables 4.2.6.8 and 6.1.1.4'
Cl Cl 0.1484 0.1585 'International Tables Vol C Tables 4.2.6.8 and 6.1.1.4'
Ir Ir -1.4442 7.9887 'International Tables Vol C Tables 4.2.6.8 and 6.1.1.4'
N N 0.0061 0.0033 'International Tables Vol C Tables 4.2.6.8 and 6.1.1.4'

loop_
_geom_angle_atom_site_label_1
_geom_angle_atom_site_label_2
_geom_angle_atom_site_label_3
_geom_angle
_geom_angle_site_symmetry_1
_geom_angle_site_symmetry_3
_geom_angle_publ_flag
N11 Ir1 Cl1 83.94(11) . . ?
N11 Ir1 C5 105.86(17) . . ?
N11 Ir1 C1 101.43(17) . . ?
N11 Ir1 C3 166.82(18) . . ?
N11 Ir1 C2 130.00(18) . . ?
N11 Ir1 C4 136.79(19) . . ?
C5 Ir1 Cl1 113.57(15) . . ?
C1 Ir1 Cl1 151.82(14) . . ?
C1 Ir1 C5 38.27(18) . . ?
C1 Ir1 C4 63.26(19) . . ?
C21 Ir1 Cl1 88.30(14) . . ?
C21 Ir1 N11 76.89(17) . . ?
C21 Ir1 C5 158.1(2) . . ?
C21 Ir1 C1 119.87(19) . . ?
C21 Ir1 C3 109.2(2) . . ?
C21 Ir1 C2 97.07(19) . . ?
C21 Ir1 C4 146.3(2) . . ?
C3 Ir1 Cl1 107.58(16) . . ?
C3 Ir1 C5 64.1(2) . . ?
C3 Ir1 C1 65.39(19) . . ?
C3 Ir1 C2 39.1(2) . . ?
C3 Ir1 C4 38.6(2) . . ?
C2 Ir1 Cl1 146.01(15) . . ?
C2 Ir1 C5 64.1(2) . . ?
C2 Ir1 C1 39.01(18) . . ?
C2 Ir1 C4 63.8(2) . . ?
C4 Ir1 Cl1 93.78(15) . . ?
C4 Ir1 C5 36.67(18) . . ?
C16 N11 Ir1 117.7(3) . . ?
C12 N11 Ir1 123.9(3) . . ?
C12 N11 C16 118.4(4) . . ?
N19 N20 C21 108.9(4) . . ?
N18 C17 C16 134.2(5) . . ?
N18 C17 C21 106.6(4) . . ?
C21 C17 C16 119.0(4) . . ?
C17 N18 C22 134.2(4) . . ?
N19 N18 C17 108.8(4) . . ?
N19 N18 C22 116.9(4) . . ?
C1 C5 Ir1 67.4(3) . . ?
C1 C5 C10 125.6(5) . . ?
C4 C5 Ir1 70.8(3) . . ?
C4 C5 C1 107.3(5) . . ?
C4 C5 C10 127.0(5) . . ?
C10 C5 Ir1 129.9(4) . . ?
C5 C1 Ir1 74.3(3) . . ?
C5 C1 C6 124.8(5) . . ?
C2 C1 Ir1 70.3(3) . . ?
C2 C1 C5 108.2(5) . . ?
C2 C1 C6 126.8(5) . . ?
C6 C1 Ir1 125.4(3) . . ?
C23 C22 N18 120.8(5) . . ?
C23 C22 C27 120.4(5) . . ?
C27 C22 N18 118.6(5) . . ?
C22 C23 H23 120.5 . . ?
C24 C23 C22 119.1(5) . . ?
C24 C23 H23 120.5 . . ?
N11 C16 C17 109.9(4) . . ?
N11 C16 C15 120.7(5) . . ?
C15 C16 C17 129.4(5) . . ?
C22 C27 H27 119.8 . . ?
C26 C27 C22 120.3(5) . . ?
C26 C27 H27 119.8 . . ?
N20 N19 N18 107.8(4) . . ?
N20 C21 Ir1 135.6(4) . . ?
C17 C21 Ir1 116.5(4) . . ?
C17 C21 N20 107.9(4) . . ?
C8 C3 Ir1 127.3(4) . . ?
C2 C3 Ir1 70.9(3) . . ?
C2 C3 C8 126.4(6) . . ?
C2 C3 C4 107.0(5) . . ?
C4 C3 Ir1 74.0(3) . . ?
C4 C3 C8 126.0(6) . . ?
C27 C26 H26 120.7 . . ?
C25 C26 C27 118.6(5) . . ?
C25 C26 H26 120.7 . . ?
C23 C24 H24 120.2 . . ?
C23 C24 C25 119.5(5) . . ?
C25 C24 H24 120.2 . . ?
C13 C14 H14 120.1 . . ?
C13 C14 C15 119.8(5) . . ?
C15 C14 H14 120.1 . . ?
C26 C25 Br1 118.5(4) . . ?
C26 C25 C24 121.9(5) . . ?
C24 C25 Br1 119.5(4) . . ?
C14 C13 H13 120.7 . . ?
C14 C13 C12 118.7(5) . . ?
C12 C13 H13 120.7 . . ?
C3 C8 H8A 109.5 . . ?
C3 C8 H8B 109.5 . . ?
C3 C8 H8C 109.5 . . ?
H8A C8 H8B 109.5 . . ?
H8A C8 H8C 109.5 . . ?
H8B C8 H8C 109.5 . . ?
C16 C15 H15 120.2 . . ?
C14 C15 C16 119.5(5) . . ?
C14 C15 H15 120.2 . . ?
N11 C12 C13 122.8(5) . . ?
N11 C12 H12 118.6 . . ?
C13 C12 H12 118.6 . . ?
C1 C2 Ir1 70.7(3) . . ?
C1 C2 C7 125.6(5) . . ?
C3 C2 Ir1 70.1(3) . . ?
C3 C2 C1 107.7(5) . . ?
C3 C2 C7 126.6(5) . . ?
C7 C2 Ir1 126.3(4) . . ?
C5 C4 Ir1 72.5(3) . . ?
C5 C4 C3 109.5(5) . . ?
C5 C4 C9 126.8(6) . . ?
C3 C4 Ir1 67.5(3) . . ?
C3 C4 C9 123.7(5) . . ?
C9 C4 Ir1 123.9(4) . . ?
C1 C6 H6A 109.5 . . ?
C1 C6 H6B 109.5 . . ?
C1 C6 H6C 109.5 . . ?
H6A C6 H6B 109.5 . . ?
H6A C6 H6C 109.5 . . ?
H6B C6 H6C 109.5 . . ?
C2 C7 H7A 109.5 . . ?
C2 C7 H7B 109.5 . . ?
C2 C7 H7C 109.5 . . ?
H7A C7 H7B 109.5 . . ?
H7A C7 H7C 109.5 . . ?
H7B C7 H7C 109.5 . . ?
C5 C10 H10A 109.5 . . ?
C5 C10 H10B 109.5 . . ?
C5 C10 H10C 109.5 . . ?
H10A C10 H10B 109.5 . . ?
H10A C10 H10C 109.5 . . ?
H10B C10 H10C 109.5 . . ?
C4 C9 H9A 109.5 . . ?
C4 C9 H9B 109.5 . . ?
C4 C9 H9C 109.5 . . ?
H9A C9 H9B 109.5 . . ?
H9A C9 H9C 109.5 . . ?
H9B C9 H9C 109.5 . . ?

loop_
_geom_bond_atom_site_label_1
_geom_bond_atom_site_label_2
_geom_bond_distance
_geom_bond_site_symmetry_2
_geom_bond_publ_flag
Ir1 Cl1 2.4041(13) . ?
Ir1 N11 2.129(4) . ?
Ir1 C5 2.250(5) . ?
Ir1 C1 2.156(5) . ?
Ir1 C21 2.017(5) . ?
Ir1 C3 2.140(5) . ?
Ir1 C2 2.151(5) . ?
Ir1 C4 2.227(5) . ?
Br1 C25 1.900(5) . ?
N11 C16 1.371(6) . ?
N11 C12 1.344(6) . ?
N20 N19 1.330(5) . ?
N20 C21 1.372(6) . ?
C17 N18 1.368(6) . ?
C17 C16 1.447(6) . ?
C17 C21 1.369(7) . ?
N18 C22 1.430(6) . ?
N18 N19 1.367(5) . ?
C5 C1 1.447(7) . ?
C5 C4 1.409(7) . ?
C5 C10 1.500(7) . ?
C1 C2 1.438(7) . ?
C1 C6 1.497(7) . ?
C22 C23 1.387(7) . ?
C22 C27 1.388(7) . ?
C23 H23 0.9500 . ?
C23 C24 1.377(6) . ?
C16 C15 1.388(7) . ?
C27 H27 0.9500 . ?
C27 C26 1.386(7) . ?
C3 C8 1.510(7) . ?
C3 C2 1.435(7) . ?
C3 C4 1.444(8) . ?
C26 H26 0.9500 . ?
C26 C25 1.358(7) . ?
C24 H24 0.9500 . ?
C24 C25 1.394(7) . ?
C14 H14 0.9500 . ?
C14 C13 1.374(7) . ?
C14 C15 1.375(7) . ?
C13 H13 0.9500 . ?
C13 C12 1.376(7) . ?
C8 H8A 0.9800 . ?
C8 H8B 0.9800 . ?
C8 H8C 0.9800 . ?
C15 H15 0.9500 . ?
C12 H12 0.9500 . ?
C2 C7 1.495(7) . ?
C4 C9 1.498(8) . ?
C6 H6A 0.9800 . ?
C6 H6B 0.9800 . ?
C6 H6C 0.9800 . ?
C7 H7A 0.9800 . ?
C7 H7B 0.9800 . ?
C7 H7C 0.9800 . ?
C10 H10A 0.9800 . ?
C10 H10B 0.9800 . ?
C10 H10C 0.9800 . ?
C9 H9A 0.9800 . ?
C9 H9B 0.9800 . ?
C9 H9C 0.9800 . ?

loop_
_geom_torsion_atom_site_label_1
_geom_torsion_atom_site_label_2
_geom_torsion_atom_site_label_3
_geom_torsion_atom_site_label_4
_geom_torsion
_geom_torsion_site_symmetry_1
_geom_torsion_site_symmetry_2
_geom_torsion_site_symmetry_3
_geom_torsion_site_symmetry_4
_geom_torsion_publ_flag
Ir1 N11 C16 C17 -1.2(5) . . . . ?
Ir1 N11 C16 C15 179.3(4) . . . . ?
Ir1 N11 C12 C13 -178.5(4) . . . . ?
Ir1 C5 C1 C2 62.5(3) . . . . ?
Ir1 C5 C1 C6 -122.5(5) . . . . ?
Ir1 C5 C4 C3 -57.5(4) . . . . ?
Ir1 C5 C4 C9 119.7(6) . . . . ?
Ir1 C1 C2 C3 60.6(3) . . . . ?
Ir1 C1 C2 C7 -121.4(5) . . . . ?
Ir1 C3 C2 C1 -61.0(3) . . . . ?
Ir1 C3 C2 C7 121.0(5) . . . . ?
Ir1 C3 C4 C5 60.5(4) . . . . ?
Ir1 C3 C4 C9 -116.7(5) . . . . ?
N11 C16 C15 C14 0.1(8) . . . . ?
C17 N18 C22 C23 56.7(8) . . . . ?
C17 N18 C22 C27 -128.6(6) . . . . ?
C17 N18 N19 N20 1.5(5) . . . . ?
C17 C16 C15 C14 -179.3(5) . . . . ?
N18 C17 C16 N11 176.8(5) . . . . ?
N18 C17 C16 C15 -3.7(10) . . . . ?
N18 C17 C21 Ir1 -177.9(3) . . . . ?
N18 C17 C21 N20 1.1(6) . . . . ?
N18 C22 C23 C24 173.6(4) . . . . ?
N18 C22 C27 C26 -172.2(4) . . . . ?
C5 C1 C2 Ir1 -65.2(3) . . . . ?
C5 C1 C2 C3 -4.6(6) . . . . ?
C5 C1 C2 C7 173.4(5) . . . . ?
C1 C5 C4 Ir1 57.7(3) . . . . ?
C1 C5 C4 C3 0.2(6) . . . . ?
C1 C5 C4 C9 177.4(5) . . . . ?
C22 N18 N19 N20 178.2(4) . . . . ?
C22 C23 C24 C25 -1.1(7) . . . . ?
C22 C27 C26 C25 -1.7(7) . . . . ?
C23 C22 C27 C26 2.4(7) . . . . ?
C23 C24 C25 Br1 -175.0(4) . . . . ?
C23 C24 C25 C26 1.8(8) . . . . ?
C16 N11 C12 C13 2.7(7) . . . . ?
C16 C17 N18 C22 7.1(10) . . . . ?
C16 C17 N18 N19 -177.0(5) . . . . ?
C16 C17 C21 Ir1 -1.6(6) . . . . ?
C16 C17 C21 N20 177.4(4) . . . . ?
C27 C22 C23 C24 -1.0(7) . . . . ?
C27 C26 C25 Br1 176.5(4) . . . . ?
C27 C26 C25 C24 -0.4(8) . . . . ?
N19 N20 C21 Ir1 178.4(4) . . . . ?
N19 N20 C21 C17 -0.2(6) . . . . ?
N19 N18 C22 C23 -118.9(5) . . . . ?
N19 N18 C22 C27 55.7(6) . . . . ?
C21 N20 N19 N18 -0.8(5) . . . . ?
C21 C17 N18 C22 -177.5(5) . . . . ?
C21 C17 N18 N19 -1.6(6) . . . . ?
C21 C17 C16 N11 1.7(7) . . . . ?
C21 C17 C16 C15 -178.8(5) . . . . ?
C14 C13 C12 N11 -1.8(8) . . . . ?
C13 C14 C15 C16 0.9(8) . . . . ?
C8 C3 C2 Ir1 -122.7(5) . . . . ?
C8 C3 C2 C1 176.3(5) . . . . ?
C8 C3 C2 C7 -1.7(9) . . . . ?
C8 C3 C4 Ir1 124.8(5) . . . . ?
C8 C3 C4 C5 -174.7(5) . . . . ?
C8 C3 C4 C9 8.1(8) . . . . ?
C15 C14 C13 C12 0.0(8) . . . . ?
C12 N11 C16 C17 177.7(4) . . . . ?
C12 N11 C16 C15 -1.8(7) . . . . ?
C2 C3 C4 Ir1 -63.6(3) . . . . ?
C2 C3 C4 C5 -3.1(6) . . . . ?
C2 C3 C4 C9 179.7(5) . . . . ?
C4 C5 C1 Ir1 -59.8(4) . . . . ?
C4 C5 C1 C2 2.7(6) . . . . ?
C4 C5 C1 C6 177.6(5) . . . . ?
C4 C3 C2 Ir1 65.7(4) . . . . ?
C4 C3 C2 C1 4.7(6) . . . . ?
C4 C3 C2 C7 -173.3(5) . . . . ?
C6 C1 C2 Ir1 120.0(5) . . . . ?
C6 C1 C2 C3 -179.4(5) . . . . ?
C6 C1 C2 C7 -1.4(8) . . . . ?
C10 C5 C1 Ir1 123.8(5) . . . . ?
C10 C5 C1 C2 -173.6(5) . . . . ?
C10 C5 C1 C6 1.3(8) . . . . ?
C10 C5 C4 Ir1 -126.0(5) . . . . ?
C10 C5 C4 C3 176.5(5) . . . . ?
C10 C5 C4 C9 -6.4(9) . . . . ?
